data_2022104
loop_
_publ_author_name
'Bond, Andrew D.'
'Truscott, Chris L.'

_publ_section_title
;
 Polymorphism and phase transformation in the dimethyl sulfoxide solvate
 of 2,3,5,6-tetrafluoro-1,4-diiodobenzene
;
_journal_coeditor_code SK3750
_journal_issue 5
_journal_name_full 'Acta Crystallographica Section C'
_journal_page_first 524
_journal_page_last 529
_journal_paper_doi 10.1107/S2053229620005690
_journal_volume 76
_journal_year 2020
_chemical_formula_iupac 'C6 F4 I2, C2 H6 O S'
_chemical_formula_moiety 'C6 F4 I2, C2 H6 O S'
_chemical_formula_sum 'C8 H6 F4 I2 O S'
_chemical_formula_weight 479.99
_chemical_name_systematic
;
2,3,5,6-Tetrafluoro-1,4-diiodobenzene dimethyl sulfoxide
;
_space_group_crystal_system orthorhombic
_space_group_IT_number 62
_space_group_name_Hall '-P 2ac 2n'
_space_group_name_H-M_alt 'P n m a'
_atom_sites_solution_hydrogens geom
_atom_sites_solution_primary dual
_atom_sites_solution_secondary difmap
_audit_creation_method SHELXL-2018/1
_cell_angle_alpha 90
_cell_angle_beta 90
_cell_angle_gamma 90
_cell_formula_units_Z 4
_cell_length_a 12.8308(6)
_cell_length_b 21.3307(12)
_cell_length_c 4.6463(2)
_cell_measurement_reflns_used 21867
_cell_measurement_temperature 180(2)
_cell_measurement_theta_max 27.48
_cell_measurement_theta_min 1.00
_cell_volume 1271.65(11)
_computing_cell_refinement
;
HKL SCALEPACK (Otwinowski & Minor, 1997)
;
_computing_data_collection
;
COLLECT (Nonius, 1998)
;
_computing_data_reduction
;
HKL DENZO and SCALEPACK (Otwinowski & Minor, 1997)
;
_computing_molecular_graphics
;
Mercury (Macrae <i>et al.</i>, 2020)
;
_computing_publication_material
;
SHELXL2018 (Sheldrick, 2015b)
;
_computing_structure_refinement
;
SHELXL2018 (Sheldrick, 2015b)
;
_computing_structure_solution
;
SHELXT (Sheldrick, 2015a)
;
_diffrn_ambient_temperature 180(2)
_diffrn_measured_fraction_theta_full 0.997
_diffrn_measured_fraction_theta_max 0.979
_diffrn_measurement_device_type 'Nonius KappaCCD'
_diffrn_measurement_method '\w and \f-scans'
_diffrn_radiation_type MoK\a
_diffrn_radiation_wavelength 0.71073
_diffrn_reflns_av_R_equivalents 0.0489
_diffrn_reflns_av_unetI/netI 0.0406
_diffrn_reflns_limit_h_max 16
_diffrn_reflns_limit_h_min -16
_diffrn_reflns_limit_k_max 21
_diffrn_reflns_limit_k_min -27
_diffrn_reflns_limit_l_max 6
_diffrn_reflns_limit_l_min -6
_diffrn_reflns_number 7999
_diffrn_reflns_theta_full 25.242
_diffrn_reflns_theta_max 27.484
_diffrn_reflns_theta_min 3.706
_diffrn_source 'fine-focus sealed tube'
_exptl_absorpt_coefficient_mu 5.135
_exptl_absorpt_correction_T_max 0.464
_exptl_absorpt_correction_T_min 0.411
_exptl_absorpt_correction_type multi-scan
_exptl_absorpt_process_details
;
(SORTAV; Blessing, 1995)
;
_exptl_crystal_colour colourless
_exptl_crystal_density_diffrn 2.507
_exptl_crystal_description block
_exptl_crystal_F_000 880
_exptl_crystal_size_max 0.140
_exptl_crystal_size_mid 0.140
_exptl_crystal_size_min 0.140
_refine_diff_density_max 1.011
_refine_diff_density_min -1.265
_refine_ls_extinction_method none
_refine_ls_goodness_of_fit_ref 1.013
_refine_ls_hydrogen_treatment constr
_refine_ls_matrix_type full
_refine_ls_number_parameters 83
_refine_ls_number_reflns 1463
_refine_ls_number_restraints 0
_refine_ls_restrained_S_all 1.013
_refine_ls_R_factor_all 0.0637
_refine_ls_R_factor_gt 0.0333
_refine_ls_shift/su_max 0.001
_refine_ls_shift/su_mean 0.000
_refine_ls_structure_factor_coef Fsqd
_refine_ls_weighting_details 'w=1/[\s^2^(Fo^2^)+(0.0432P)^2^] where P=(Fo^2^+2Fc^2^)/3'
_refine_ls_weighting_scheme calc
_refine_ls_wR_factor_gt 0.0747
_refine_ls_wR_factor_ref 0.0862
_reflns_number_gt 952
_reflns_number_total 1463
_reflns_threshold_expression 'I > 2\s(I)'
_cod_data_source_file sk3750sup1.cif
_cod_data_source_block Form_II
_cod_database_code 2022104
_shelx_space_group_comment
;
The symmetry employed for this shelxl refinement is uniquely defined
by the following loop, which should always be used as a source of
symmetry information in preference to the above space-group names.
They are only intended as comments.
;
_shelx_estimated_absorpt_t_min 0.533
_shelx_estimated_absorpt_t_max 0.533

loop_
_space_group_symop_operation_xyz
'x, y, z'
'-x+1/2, -y, z+1/2'
'-x, y+1/2, -z'
'x+1/2, -y+1/2, -z+1/2'
'-x, -y, -z'
'x-1/2, y, -z-1/2'
'x, -y-1/2, z'
'-x-1/2, y-1/2, z-1/2'

loop_
_atom_site_type_symbol
_atom_site_label
_atom_site_fract_x
_atom_site_fract_y
_atom_site_fract_z
_atom_site_U_iso_or_equiv
_atom_site_adp_type
_atom_site_calc_flag
_atom_site_occupancy
_atom_site_disorder_assembly
_atom_site_disorder_group
I I1 0.38600(2) 0.63930(2) 0.24280(5) 0.03540(15) Uani d 1 . .
F F3 0.69292(19) 0.46774(12) 0.1884(5) 0.0431(7) Uani d 1 . .
F F2 0.60539(19) 0.57331(13) 0.3762(7) 0.0494(7) Uani d 1 . .
C C1 0.4543(3) 0.55611(18) 0.0978(9) 0.0299(10) Uani d 1 . .
C C2 0.5514(3) 0.5373(2) 0.1889(9) 0.0337(10) Uani d 1 . .
C C3 0.5972(3) 0.4832(2) 0.0928(9) 0.0341(10) Uani d 1 . .
S S1 0.1684(3) 0.750000 0.5001(8) 0.0401(14) Uani d 0.424(5) A 1
O O1 0.2819(4) 0.750000 0.4285(11) 0.0624(15) Uani d 0.424(5) A 1
C C4 0.1438(4) 0.8137(3) 0.7210(9) 0.0539(16) Uani d 0.424(5) A 1
H H4A 0.069619 0.814606 0.770785 0.081 Uiso calc 0.424(5) A 1
H H4B 0.185406 0.810022 0.897090 0.081 Uiso calc 0.424(5) A 1
H H4C 0.162495 0.852417 0.620054 0.081 Uiso calc 0.424(5) A 1
S S1A 0.2350(2) 0.750000 0.7040(6) 0.0357(10) Uani d 0.576(5) A 2
O O1A 0.2819(4) 0.750000 0.4285(11) 0.0624(15) Uani d 0.576(5) A 2
C C4A 0.1438(4) 0.8137(3) 0.7210(9) 0.0539(16) Uani d 0.576(5) A 2
H H4D 0.110604 0.814285 0.910876 0.081 Uiso calc 0.576(5) A 2
H H4E 0.180572 0.853344 0.689187 0.081 Uiso calc 0.576(5) A 2
H H4F 0.090487 0.808153 0.572122 0.081 Uiso calc 0.576(5) A 2

loop_
_atom_site_aniso_label
_atom_site_aniso_U_11
_atom_site_aniso_U_22
_atom_site_aniso_U_33
_atom_site_aniso_U_12
_atom_site_aniso_U_13
_atom_site_aniso_U_23
I1 0.0367(2) 0.0246(2) 0.0449(3) 0.00355(11) 0.00368(13) -0.00443(13)
F3 0.0317(14) 0.0379(16) 0.0597(16) 0.0061(12) -0.0097(12) -0.0088(12)
F2 0.0490(15) 0.0381(17) 0.0610(18) 0.0041(13) -0.0148(14) -0.0193(16)
C1 0.028(2) 0.022(2) 0.039(3) 0.0015(19) 0.005(2) -0.0002(19)
C2 0.037(2) 0.027(2) 0.037(3) -0.004(2) -0.0025(19) -0.003(2)
C3 0.031(2) 0.034(3) 0.038(3) 0.001(2) -0.002(2) 0.000(2)
S1 0.053(3) 0.032(2) 0.035(2) 0.000 0.006(2) 0.000
O1 0.067(3) 0.026(3) 0.094(4) 0.000 0.045(3) 0.000
C4 0.050(3) 0.045(4) 0.066(4) 0.011(3) 0.011(2) -0.009(3)
S1A 0.0364(17) 0.0259(16) 0.045(2) 0.000 -0.0053(13) 0.000
O1A 0.067(3) 0.026(3) 0.094(4) 0.000 0.045(3) 0.000
C4A 0.050(3) 0.045(4) 0.066(4) 0.011(3) 0.011(2) -0.009(3)

loop_
_atom_type_symbol
_atom_type_description
_atom_type_scat_dispersion_real
_atom_type_scat_dispersion_imag
_atom_type_scat_source
C C 0.0033 0.0016 'International Tables Vol C Tables 4.2.6.8 and 6.1.1.4'
H H 0.0000 0.0000 'International Tables Vol C Tables 4.2.6.8 and 6.1.1.4'
F F 0.0171 0.0103 'International Tables Vol C Tables 4.2.6.8 and 6.1.1.4'
I I -0.4742 1.8119 'International Tables Vol C Tables 4.2.6.8 and 6.1.1.4'
S S 0.1246 0.1234 'International Tables Vol C Tables 4.2.6.8 and 6.1.1.4'
O O 0.0106 0.0060 'International Tables Vol C Tables 4.2.6.8 and 6.1.1.4'

loop_
_geom_angle_atom_site_label_1
_geom_angle_atom_site_label_2
_geom_angle_atom_site_label_3
_geom_angle_site_symmetry_1
_geom_angle_site_symmetry_3
_geom_angle
_geom_angle_publ_flag
C1 I1 O1 . . 176.73(14) ?
C2 C1 C3 . 5_665 116.9(4) ?
C2 C1 I1 . . 121.8(3) ?
C3 C1 I1 5_665 . 121.3(3) ?
F2 C2 C3 . . 118.0(4) ?
F2 C2 C1 . . 119.8(4) ?
C3 C2 C1 . . 122.2(4) ?
F3 C3 C2 . . 119.3(4) ?
F3 C3 C1 . 5_665 119.8(4) ?
C2 C3 C1 . 5_665 120.9(4) ?
O1 S1 C4 . 7_575 108.1(3) ?
O1 S1 C4 . . 108.1(3) ?
C4 S1 C4 7_575 . 103.3(4) ?
S1 O1 I1 . . 121.65(11) ?
S1 C4 H4A . . 109.5 ?
S1 C4 H4B . . 109.5 ?
H4A C4 H4B . . 109.5 ?
S1 C4 H4C . . 109.5 ?
H4A C4 H4C . . 109.5 ?
H4B C4 H4C . . 109.5 ?
O1A S1A C4A . . 108.5(2) ?
S1A C4A H4D . . 109.5 ?
S1A C4A H4E . . 109.5 ?
H4D C4A H4E . . 109.5 ?
S1A C4A H4F . . 109.5 ?
H4D C4A H4F . . 109.5 ?
H4E C4A H4F . . 109.5 ?

loop_
_geom_bond_atom_site_label_1
_geom_bond_atom_site_label_2
_geom_bond_site_symmetry_2
_geom_bond_distance
_geom_bond_publ_flag
I1 C1 . 2.090(4) ?
I1 O1 . 2.847(2) ?
F3 C3 . 1.347(5) ?
F2 C2 . 1.351(5) ?
C1 C2 . 1.376(6) ?
C1 C3 5_665 1.386(6) ?
C2 C3 . 1.371(6) ?
S1 O1 . 1.494(6) ?
S1 C4 7_575 1.731(6) ?
S1 C4 . 1.731(6) ?
C4 H4A . 0.9800 ?
C4 H4B . 0.9800 ?
C4 H4C . 0.9800 ?
S1A O1A . 1.414(5) ?
S1A C4A . 1.794(6) ?
C4A H4D . 0.9800 ?
C4A H4E . 0.9800 ?
C4A H4F . 0.9800 ?

loop_
_geom_torsion_atom_site_label_1
_geom_torsion_atom_site_label_2
_geom_torsion_atom_site_label_3
_geom_torsion_atom_site_label_4
_geom_torsion_site_symmetry_1
_geom_torsion_site_symmetry_2
_geom_torsion_site_symmetry_3
_geom_torsion_site_symmetry_4
_geom_torsion
_geom_torsion_publ_flag
C3 C1 C2 F2 5_665 . . . -179.5(4) ?
I1 C1 C2 F2 . . . . -0.3(6) ?
C3 C1 C2 C3 5_665 . . . 1.4(7) ?
I1 C1 C2 C3 . . . . -179.4(3) ?
F2 C2 C3 F3 . . . . 0.3(6) ?
C1 C2 C3 F3 . . . . 179.4(4) ?
F2 C2 C3 C1 . . . 5_665 179.5(4) ?
C1 C2 C3 C1 . . . 5_665 -1.5(8) ?
C4 S1 O1 I1 7_575 . . . 47.4(4) ?
C4 S1 O1 I1 . . . . 158.6(3) ?

_cod_database_fobs_code 2022104
